data_7104235
loop_
_publ_author_name
'Albrecht, Markus'
'Liu, Yufeng'
'Zhu, Sascha S'
'Schalley, Christoph A'
'Fr\"ohlich, Roland'

_publ_section_title
;
 Self-assembly of heterodinuclear triple-stranded helicates: control by
 coordination number and charge.
;
_journal_issue 10
_journal_name_full 'Chemical communications (Cambridge, England)'
_journal_page_first 1195
_journal_page_last 1197
_journal_paper_doi 10.1039/b821819f
_journal_volume 34
_journal_year 2009
_chemical_formula_sum 'C16 H15 Ca F3 N2 O7 S'
_chemical_formula_weight 476.44
_chemical_name_systematic
;
?
;
_space_group_IT_number 14
_symmetry_cell_setting monoclinic
_symmetry_space_group_name_Hall '-P 2yn'
_symmetry_space_group_name_H-M 'P 1 21/n 1'
_atom_sites_solution_hydrogens 'at O from difmap, others geom'
_atom_sites_solution_primary direct
_atom_sites_solution_secondary difmap
_audit_creation_method SHELXL-97
_cell_angle_alpha 90.00
_cell_angle_beta 105.361(1)
_cell_angle_gamma 90.00
_cell_formula_units_Z 4
_cell_length_a 10.6605(2)
_cell_length_b 15.0299(3)
_cell_length_c 12.9695(4)
_cell_measurement_reflns_used 2093
_cell_measurement_temperature 223(2)
_cell_measurement_theta_max 27.88
_cell_measurement_theta_min 0.41
_cell_volume 2003.82(8)
_computing_cell_refinement 'Collect (Nonius B.V., 1998)'
_computing_data_collection 'Collect (Nonius B.V., 1998)'
_computing_data_reduction 'Denzo-SMN (Otwinowski & Minor, 1997)'
_computing_molecular_graphics 'SCHAKAL (Keller, 1997)'
_computing_publication_material 'SHELXL-97 (Sheldrick, 1997)'
_computing_structure_refinement 'SHELXL-97 (Sheldrick, 1997)'
_computing_structure_solution 'SHELXS-97 (Sheldrick, 1990)'
_diffrn_ambient_temperature 223(2)
_diffrn_measured_fraction_theta_full 0.993
_diffrn_measured_fraction_theta_max 0.993
_diffrn_measurement_device_type 'Nonius KappaCCD'
_diffrn_measurement_method '\w and \f scans'
_diffrn_radiation_monochromator graphite
_diffrn_radiation_source 'rotating anode Nonius FR591'
_diffrn_radiation_type MoK\a
_diffrn_radiation_wavelength 0.71073
_diffrn_reflns_av_R_equivalents 0.0708
_diffrn_reflns_av_sigmaI/netI 0.0665
_diffrn_reflns_limit_h_max 13
_diffrn_reflns_limit_h_min -13
_diffrn_reflns_limit_k_max 18
_diffrn_reflns_limit_k_min -19
_diffrn_reflns_limit_l_max 13
_diffrn_reflns_limit_l_min -17
_diffrn_reflns_number 15558
_diffrn_reflns_theta_full 27.90
_diffrn_reflns_theta_max 27.90
_diffrn_reflns_theta_min 2.12
_exptl_absorpt_coefficient_mu 0.486
_exptl_absorpt_correction_T_max 0.9667
_exptl_absorpt_correction_T_min 0.8482
_exptl_absorpt_correction_type multi-scan
_exptl_absorpt_process_details 'SORTAV (Blessing, 1995 & 1997)'
_exptl_crystal_colour yellow
_exptl_crystal_density_diffrn 1.579
_exptl_crystal_density_method 'not measured'
_exptl_crystal_description needle
_exptl_crystal_F_000 976
_exptl_crystal_size_max 0.35
_exptl_crystal_size_mid 0.10
_exptl_crystal_size_min 0.07
_refine_diff_density_max 0.281
_refine_diff_density_min -0.400
_refine_diff_density_rms 0.059
_refine_ls_extinction_method none
_refine_ls_goodness_of_fit_ref 1.023
_refine_ls_hydrogen_treatment mixed
_refine_ls_matrix_type full
_refine_ls_number_parameters 281
_refine_ls_number_reflns 4752
_refine_ls_number_restraints 0
_refine_ls_restrained_S_all 1.023
_refine_ls_R_factor_all 0.0914
_refine_ls_R_factor_gt 0.0477
_refine_ls_shift/su_max 0.001
_refine_ls_shift/su_mean 0.000
_refine_ls_structure_factor_coef Fsqd
_refine_ls_weighting_details 'calc w=1/[\s^2^(Fo^2^)+(0.0621P)^2^+0.1980P] where P=(Fo^2^+2Fc^2^)/3'
_refine_ls_weighting_scheme calc
_refine_ls_wR_factor_gt 0.1099
_refine_ls_wR_factor_ref 0.1280
_reflns_number_gt 3017
_reflns_number_total 4752
_reflns_threshold_expression >2sigma(I)
_cod_data_source_file b821819f.txt
_cod_data_source_block fro4809
_cod_original_sg_symbol_H-M P21/n
_cod_database_code 7104235

loop_
_symmetry_equiv_pos_as_xyz
'x, y, z'
'-x+1/2, y+1/2, -z+1/2'
'-x, -y, -z'
'x-1/2, -y-1/2, z-1/2'

loop_
_atom_site_label
_atom_site_type_symbol
_atom_site_fract_x
_atom_site_fract_y
_atom_site_fract_z
_atom_site_U_iso_or_equiv
_atom_site_adp_type
_atom_site_occupancy
_atom_site_symmetry_multiplicity
_atom_site_calc_flag
_atom_site_refinement_flags
_atom_site_disorder_assembly
_atom_site_disorder_group
Ca Ca 0.86780(4) 0.07800(3) 0.95818(4) 0.03351(15) Uani 1 1 d . . .
C1 C 0.8802(2) -0.08962(15) 1.13557(19) 0.0326(5) Uani 1 1 d . . .
O1 O 0.92857(14) -0.04044(10) 1.07076(13) 0.0336(4) Uani 1 1 d . . .
O2 O 1.06731(16) -0.17821(12) 1.16027(15) 0.0453(5) Uani 1 1 d . . .
H2 H 1.109(3) -0.214(2) 1.195(3) 0.068 Uiso 1 1 d . . .
C2 C 0.9506(2) -0.16441(16) 1.1851(2) 0.0380(6) Uani 1 1 d . . .
C3 C 0.9061(3) -0.21971(19) 1.2514(2) 0.0516(7) Uani 1 1 d . . .
H3 H 0.9550 -0.2699 1.2812 0.062 Uiso 1 1 calc R . .
C4 C 0.7885(3) -0.2018(2) 1.2750(3) 0.0605(9) Uani 1 1 d . . .
H4 H 0.7574 -0.2394 1.3206 0.073 Uiso 1 1 calc R . .
C5 C 0.7193(2) -0.12868(19) 1.2306(2) 0.0499(7) Uani 1 1 d . . .
H5 H 0.6409 -0.1156 1.2476 0.060 Uiso 1 1 calc R . .
C6 C 0.7614(2) -0.07245(16) 1.1604(2) 0.0367(6) Uani 1 1 d . . .
C7 C 0.6765(2) 0.00172(17) 1.1186(2) 0.0404(6) Uani 1 1 d . . .
H7 H 0.6024 0.0083 1.1442 0.048 Uiso 1 1 calc R . .
N8 N 0.69199(18) 0.05912(13) 1.05036(16) 0.0337(5) Uani 1 1 d . . .
N9 N 0.59695(19) 0.12533(15) 1.02556(18) 0.0378(5) Uani 1 1 d . . .
H9 H 0.549(3) 0.1251(18) 1.058(2) 0.045 Uiso 1 1 d . . .
C10 C 0.6114(2) 0.19050(17) 0.9595(2) 0.0380(6) Uani 1 1 d . . .
O11 O 0.70207(16) 0.18838(12) 0.91687(15) 0.0517(5) Uani 1 1 d . . .
C12 C 0.5179(2) 0.26665(17) 0.9420(2) 0.0406(6) Uani 1 1 d . . .
C13 C 0.4083(3) 0.2682(2) 0.9804(2) 0.0567(8) Uani 1 1 d . . .
H13 H 0.3876 0.2187 1.0171 0.068 Uiso 1 1 calc R . .
C14 C 0.3296(3) 0.3424(2) 0.9646(3) 0.0720(10) Uani 1 1 d . . .
H14 H 0.2559 0.3437 0.9914 0.086 Uiso 1 1 calc R . .
C15 C 0.3584(3) 0.4144(2) 0.9097(3) 0.0771(11) Uani 1 1 d . . .
H15 H 0.3037 0.4645 0.8984 0.093 Uiso 1 1 calc R . .
C16 C 0.4670(3) 0.4135(2) 0.8712(3) 0.0715(10) Uani 1 1 d . . .
H16 H 0.4869 0.4629 0.8339 0.086 Uiso 1 1 calc R . .
C17 C 0.5463(3) 0.3395(2) 0.8878(2) 0.0554(8) Uani 1 1 d . . .
H17 H 0.6206 0.3387 0.8618 0.066 Uiso 1 1 calc R . .
O21 O 0.9813(2) 0.16841(13) 1.10272(17) 0.0581(6) Uani 1 1 d . . .
H21 H 1.031(4) 0.141(3) 1.144(3) 0.087 Uiso 1 1 d . . .
C22 C 1.0068(3) 0.2600(2) 1.1082(3) 0.0672(9) Uani 1 1 d . . .
H22A H 1.0760 0.2728 1.0746 0.101 Uiso 1 1 calc R . .
H22B H 1.0333 0.2784 1.1825 0.101 Uiso 1 1 calc R . .
H22C H 0.9289 0.2920 1.0714 0.101 Uiso 1 1 calc R . .
S1 S 0.67742(6) -0.08520(4) 0.78167(5) 0.03642(18) Uani 1 1 d . . .
O101 O 0.78712(18) -0.02730(14) 0.81589(16) 0.0592(6) Uani 1 1 d . . .
O102 O 0.71204(17) -0.17337(12) 0.75705(16) 0.0529(5) Uani 1 1 d . . .
O103 O 0.58636(18) -0.08154(12) 0.84432(17) 0.0544(5) Uani 1 1 d . . .
C31 C 0.5913(3) -0.0400(2) 0.6532(3) 0.0599(8) Uani 1 1 d . . .
F101 F 0.5507(3) 0.04065(16) 0.66338(19) 0.1117(8) Uani 1 1 d . . .
F102 F 0.4883(2) -0.08873(17) 0.60985(18) 0.1107(9) Uani 1 1 d . . .
F103 F 0.6636(2) -0.03717(18) 0.58681(16) 0.0991(7) Uani 1 1 d . . .

loop_
_atom_site_aniso_label
_atom_site_aniso_U_11
_atom_site_aniso_U_22
_atom_site_aniso_U_33
_atom_site_aniso_U_23
_atom_site_aniso_U_13
_atom_site_aniso_U_12
Ca 0.0312(3) 0.0307(3) 0.0414(3) 0.0044(2) 0.0146(2) 0.00368(19)
C1 0.0341(12) 0.0311(13) 0.0336(13) 0.0021(11) 0.0106(10) 0.0004(10)
O1 0.0336(8) 0.0288(9) 0.0418(10) 0.0057(8) 0.0161(7) 0.0012(6)
O2 0.0385(10) 0.0452(12) 0.0578(13) 0.0205(9) 0.0228(8) 0.0141(8)
C2 0.0347(13) 0.0374(15) 0.0460(15) 0.0089(12) 0.0179(11) 0.0053(10)
C3 0.0508(15) 0.0475(17) 0.0637(19) 0.0266(15) 0.0278(14) 0.0149(13)
C4 0.0571(17) 0.061(2) 0.074(2) 0.0363(17) 0.0376(15) 0.0158(15)
C5 0.0431(14) 0.0534(19) 0.0624(19) 0.0190(15) 0.0304(13) 0.0121(13)
C6 0.0376(13) 0.0348(14) 0.0418(15) 0.0039(11) 0.0175(11) 0.0038(10)
C7 0.0359(13) 0.0404(15) 0.0505(17) 0.0059(13) 0.0214(11) 0.0042(10)
N8 0.0314(10) 0.0317(11) 0.0399(12) 0.0019(9) 0.0128(8) 0.0061(8)
N9 0.0336(11) 0.0385(13) 0.0470(13) 0.0084(11) 0.0206(9) 0.0091(9)
C10 0.0329(12) 0.0408(15) 0.0414(15) 0.0045(12) 0.0121(10) 0.0045(10)
O11 0.0469(10) 0.0498(12) 0.0672(13) 0.0222(10) 0.0305(9) 0.0158(8)
C12 0.0388(13) 0.0407(15) 0.0417(15) 0.0054(12) 0.0098(11) 0.0093(11)
C13 0.0468(15) 0.058(2) 0.071(2) 0.0209(16) 0.0261(14) 0.0172(13)
C14 0.0555(18) 0.078(2) 0.092(3) 0.026(2) 0.0354(17) 0.0340(17)
C15 0.076(2) 0.061(2) 0.099(3) 0.022(2) 0.031(2) 0.0366(17)
C16 0.076(2) 0.050(2) 0.096(3) 0.0284(19) 0.0354(19) 0.0202(16)
C17 0.0509(16) 0.0538(19) 0.067(2) 0.0179(16) 0.0245(14) 0.0141(13)
O21 0.0707(14) 0.0379(12) 0.0558(14) -0.0025(10) -0.0005(10) 0.0079(9)
C22 0.071(2) 0.0431(19) 0.086(3) -0.0073(17) 0.0182(17) -0.0079(15)
S1 0.0338(3) 0.0364(4) 0.0403(4) -0.0034(3) 0.0119(3) -0.0030(2)
O101 0.0559(12) 0.0599(14) 0.0587(13) -0.0105(10) 0.0098(9) -0.0265(9)
O102 0.0548(11) 0.0373(11) 0.0700(14) -0.0078(10) 0.0226(9) 0.0045(8)
O103 0.0545(11) 0.0536(13) 0.0649(13) -0.0009(10) 0.0327(10) 0.0054(9)
C31 0.0529(18) 0.063(2) 0.061(2) 0.0043(17) 0.0093(15) 0.0059(15)
F101 0.154(2) 0.0767(16) 0.1012(18) 0.0316(13) 0.0272(15) 0.0568(15)
F102 0.0762(14) 0.139(2) 0.0884(17) 0.0108(14) -0.0281(12) -0.0224(13)
F103 0.1062(16) 0.141(2) 0.0563(13) 0.0266(14) 0.0319(11) 0.0129(14)

loop_
_atom_type_symbol
_atom_type_description
_atom_type_scat_dispersion_real
_atom_type_scat_dispersion_imag
_atom_type_scat_source
C C 0.0033 0.0016 'International Tables Vol C Tables 4.2.6.8 and 6.1.1.4'
H H 0.0000 0.0000 'International Tables Vol C Tables 4.2.6.8 and 6.1.1.4'
N N 0.0061 0.0033 'International Tables Vol C Tables 4.2.6.8 and 6.1.1.4'
O O 0.0106 0.0060 'International Tables Vol C Tables 4.2.6.8 and 6.1.1.4'
F F 0.0171 0.0103 'International Tables Vol C Tables 4.2.6.8 and 6.1.1.4'
S S 0.1246 0.1234 'International Tables Vol C Tables 4.2.6.8 and 6.1.1.4'
Ca Ca 0.2262 0.3064 'International Tables Vol C Tables 4.2.6.8 and 6.1.1.4'

loop_
_geom_angle_atom_site_label_1
_geom_angle_atom_site_label_2
_geom_angle_atom_site_label_3
_geom_angle
_geom_angle_site_symmetry_1
_geom_angle_site_symmetry_3
_geom_angle_publ_flag
O1 Ca O1 78.39(6) . 3_757 ?
O1 Ca O21 86.70(7) . . ?
O1 Ca O21 87.98(7) 3_757 . ?
O1 Ca O11 139.05(6) . . ?
O1 Ca O11 142.01(6) 3_757 . ?
O21 Ca O11 88.36(7) . . ?
O1 Ca O2 145.44(6) . 3_757 ?
O1 Ca O2 67.25(6) 3_757 3_757 ?
O21 Ca O2 88.45(8) . 3_757 ?
O11 Ca O2 74.87(6) . 3_757 ?
O1 Ca O101 87.76(7) . . ?
O1 Ca O101 83.01(6) 3_757 . ?
O21 Ca O101 170.22(7) . . ?
O11 Ca O101 101.09(7) . . ?
O2 Ca O101 91.55(7) 3_757 . ?
O1 Ca N8 74.13(6) . . ?
O1 Ca N8 152.47(6) 3_757 . ?
O21 Ca N8 88.68(7) . . ?
O11 Ca N8 65.13(6) . . ?
O2 Ca N8 139.95(6) 3_757 . ?
O101 Ca N8 97.55(7) . . ?
O1 Ca C10 120.22(6) . . ?
O1 Ca C10 160.41(6) 3_757 . ?
O21 Ca C10 87.18(7) . . ?
O11 Ca C10 18.85(6) . . ?
O2 Ca C10 93.64(6) 3_757 . ?
O101 Ca C10 102.58(7) . . ?
N8 Ca C10 46.32(6) . . ?
O1 Ca C1 99.16(6) . 3_757 ?
O1 Ca C1 20.80(6) 3_757 3_757 ?
O21 Ca C1 88.03(7) . 3_757 ?
O11 Ca C1 121.27(6) . 3_757 ?
O2 Ca C1 46.45(6) 3_757 3_757 ?
O101 Ca C1 84.90(6) . 3_757 ?
N8 Ca C1 172.70(6) . 3_757 ?
C10 Ca C1 139.92(6) . 3_757 ?
O1 Ca Ca 40.03(4) . 3_757 ?
O1 Ca Ca 38.37(4) 3_757 3_757 ?
O21 Ca Ca 86.58(5) . 3_757 ?
O11 Ca Ca 174.91(6) . 3_757 ?
O2 Ca Ca 105.54(4) 3_757 3_757 ?
O101 Ca Ca 83.99(5) . 3_757 ?
N8 Ca Ca 114.14(5) . 3_757 ?
C10 Ca Ca 159.64(5) . 3_757 ?
C1 Ca Ca 59.14(4) 3_757 3_757 ?
O1 C1 C2 119.1(2) . . ?
O1 C1 C6 124.6(2) . . ?
C2 C1 C6 116.3(2) . . ?
O1 C1 Ca 39.47(10) . 3_757 ?
C2 C1 Ca 79.60(13) . 3_757 ?
C6 C1 Ca 164.03(17) . 3_757 ?
C1 O1 Ca 138.55(14) . . ?
C1 O1 Ca 119.73(14) . 3_757 ?
Ca O1 Ca 101.61(6) . 3_757 ?
C2 O2 Ca 119.30(14) . 3_757 ?
C3 C2 O2 122.6(2) . . ?
C3 C2 C1 122.7(2) . . ?
O2 C2 C1 114.7(2) . . ?
C2 C3 C4 120.1(2) . . ?
C5 C4 C3 118.7(3) . . ?
C4 C5 C6 122.1(2) . . ?
C5 C6 C1 120.0(2) . . ?
C5 C6 C7 115.6(2) . . ?
C1 C6 C7 124.4(2) . . ?
N8 C7 C6 126.7(2) . . ?
C7 N8 N9 114.98(19) . . ?
C7 N8 Ca 131.35(15) . . ?
N9 N8 Ca 113.61(14) . . ?
C10 N9 N8 118.08(19) . . ?
O11 C10 N9 120.3(2) . . ?
O11 C10 C12 121.4(2) . . ?
N9 C10 C12 118.3(2) . . ?
O11 C10 Ca 38.48(11) . . ?
N9 C10 Ca 81.97(13) . . ?
C12 C10 Ca 159.13(17) . . ?
C10 O11 Ca 122.67(16) . . ?
C17 C12 C13 119.3(2) . . ?
C17 C12 C10 117.3(2) . . ?
C13 C12 C10 123.3(2) . . ?
C14 C13 C12 119.9(3) . . ?
C15 C14 C13 120.3(3) . . ?
C14 C15 C16 120.4(3) . . ?
C15 C16 C17 119.3(3) . . ?
C12 C17 C16 120.9(3) . . ?
C22 O21 Ca 130.9(2) . . ?
O103 S1 O101 115.13(12) . . ?
O103 S1 O102 114.70(11) . . ?
O101 S1 O102 113.18(12) . . ?
O103 S1 C31 104.77(13) . . ?
O101 S1 C31 103.36(14) . . ?
O102 S1 C31 103.88(14) . . ?
S1 O101 Ca 137.18(12) . . ?
F103 C31 F101 107.9(3) . . ?
F103 C31 F102 108.0(3) . . ?
F101 C31 F102 107.4(3) . . ?
F103 C31 S1 112.2(2) . . ?
F101 C31 S1 110.9(2) . . ?
F102 C31 S1 110.3(2) . . ?

loop_
_geom_bond_atom_site_label_1
_geom_bond_atom_site_label_2
_geom_bond_distance
_geom_bond_site_symmetry_2
_geom_bond_publ_flag
Ca O1 2.2845(16) . ?
Ca O1 2.3672(15) 3_757 ?
Ca O21 2.371(2) . ?
Ca O11 2.3790(17) . ?
Ca O2 2.3811(18) 3_757 ?
Ca O101 2.4103(19) . ?
Ca N8 2.492(2) . ?
Ca C10 3.218(2) . ?
Ca C1 3.234(2) 3_757 ?
Ca Ca 3.6053(9) 3_757 ?
C1 O1 1.322(3) . ?
C1 C2 1.409(3) . ?
C1 C6 1.411(3) . ?
C1 Ca 3.234(2) 3_757 ?
O1 Ca 2.3672(15) 3_757 ?
O2 C2 1.381(3) . ?
O2 Ca 2.3811(18) 3_757 ?
C2 C3 1.368(3) . ?
C3 C4 1.393(4) . ?
C4 C5 1.363(4) . ?
C5 C6 1.399(3) . ?
C6 C7 1.448(3) . ?
C7 N8 1.277(3) . ?
N8 N9 1.396(3) . ?
N9 C10 1.336(3) . ?
C10 O11 1.235(3) . ?
C10 C12 1.494(3) . ?
C12 C17 1.377(4) . ?
C12 C13 1.387(4) . ?
C13 C14 1.378(4) . ?
C14 C15 1.374(5) . ?
C15 C16 1.378(5) . ?
C16 C17 1.379(4) . ?
O21 C22 1.401(3) . ?
S1 O103 1.4225(19) . ?
S1 O101 1.4307(18) . ?
S1 O102 1.4341(18) . ?
S1 C31 1.808(3) . ?
C31 F103 1.300(4) . ?
C31 F101 1.306(4) . ?
C31 F102 1.316(4) . ?

loop_
_geom_torsion_atom_site_label_1
_geom_torsion_atom_site_label_2
_geom_torsion_atom_site_label_3
_geom_torsion_atom_site_label_4
_geom_torsion
_geom_torsion_site_symmetry_1
_geom_torsion_site_symmetry_2
_geom_torsion_site_symmetry_3
_geom_torsion_site_symmetry_4
_geom_torsion_publ_flag
C2 C1 O1 Ca 174.44(17) . . . . ?
C6 C1 O1 Ca -6.1(4) . . . . ?
Ca C1 O1 Ca 175.3(3) 3_757 . . . ?
C2 C1 O1 Ca -0.8(3) . . . 3_757 ?
C6 C1 O1 Ca 178.61(18) . . . 3_757 ?
O1 Ca O1 C1 -175.8(3) 3_757 . . . ?
O21 Ca O1 C1 95.6(2) . . . . ?
O11 Ca O1 C1 11.9(3) . . . . ?
O2 Ca O1 C1 178.0(2) 3_757 . . . ?
O101 Ca O1 C1 -92.5(2) . . . . ?
N8 Ca O1 C1 6.0(2) . . . . ?
C10 Ca O1 C1 10.8(2) . . . . ?
C1 Ca O1 C1 -176.95(19) 3_757 . . . ?
Ca Ca O1 C1 -175.8(3) 3_757 . . . ?
O1 Ca O1 Ca 0.0 3_757 . . 3_757 ?
O21 Ca O1 Ca -88.62(8) . . . 3_757 ?
O11 Ca O1 Ca -172.28(9) . . . 3_757 ?
O2 Ca O1 Ca -6.17(14) 3_757 . . 3_757 ?
O101 Ca O1 Ca 83.32(7) . . . 3_757 ?
N8 Ca O1 Ca -178.19(8) . . . 3_757 ?
C10 Ca O1 Ca -173.41(6) . . . 3_757 ?
C1 Ca O1 Ca -1.15(7) 3_757 . . 3_757 ?
Ca O2 C2 C3 179.1(2) 3_757 . . . ?
Ca O2 C2 C1 0.1(3) 3_757 . . . ?
O1 C1 C2 C3 -178.6(2) . . . . ?
C6 C1 C2 C3 1.9(4) . . . . ?
Ca C1 C2 C3 -179.1(3) 3_757 . . . ?
O1 C1 C2 O2 0.5(3) . . . . ?
C6 C1 C2 O2 -179.0(2) . . . . ?
Ca C1 C2 O2 -0.04(19) 3_757 . . . ?
O2 C2 C3 C4 179.1(3) . . . . ?
C1 C2 C3 C4 -1.9(5) . . . . ?
C2 C3 C4 C5 0.2(5) . . . . ?
C3 C4 C5 C6 1.5(5) . . . . ?
C4 C5 C6 C1 -1.4(5) . . . . ?
C4 C5 C6 C7 179.1(3) . . . . ?
O1 C1 C6 C5 -179.7(2) . . . . ?
C2 C1 C6 C5 -0.3(4) . . . . ?
Ca C1 C6 C5 -176.5(5) 3_757 . . . ?
O1 C1 C6 C7 -0.3(4) . . . . ?
C2 C1 C6 C7 179.2(2) . . . . ?
Ca C1 C6 C7 3.0(8) 3_757 . . . ?
C5 C6 C7 N8 -176.8(3) . . . . ?
C1 C6 C7 N8 3.7(4) . . . . ?
C6 C7 N8 N9 -178.5(2) . . . . ?
C6 C7 N8 Ca -1.4(4) . . . . ?
O1 Ca N8 C7 -2.1(2) . . . . ?
O1 Ca N8 C7 -5.9(3) 3_757 . . . ?
O21 Ca N8 C7 -89.0(2) . . . . ?
O11 Ca N8 C7 -177.8(2) . . . . ?
O2 Ca N8 C7 -175.1(2) 3_757 . . . ?
O101 Ca N8 C7 83.4(2) . . . . ?
C10 Ca N8 C7 -176.4(3) . . . . ?
C1 Ca N8 C7 -25.8(6) 3_757 . . . ?
Ca Ca N8 C7 -3.4(2) 3_757 . . . ?
O1 Ca N8 N9 175.06(17) . . . . ?
O1 Ca N8 N9 171.21(14) 3_757 . . . ?
O21 Ca N8 N9 88.12(16) . . . . ?
O11 Ca N8 N9 -0.68(15) . . . . ?
O2 Ca N8 N9 2.1(2) 3_757 . . . ?
O101 Ca N8 N9 -99.45(16) . . . . ?
C10 Ca N8 N9 0.77(14) . . . . ?
C1 Ca N8 N9 151.4(4) 3_757 . . . ?
Ca Ca N8 N9 173.78(14) 3_757 . . . ?
C7 N8 N9 C10 176.1(2) . . . . ?
Ca N8 N9 C10 -1.5(3) . . . . ?
N8 N9 C10 O11 4.5(4) . . . . ?
N8 N9 C10 C12 -173.5(2) . . . . ?
N8 N9 C10 Ca 1.08(19) . . . . ?
O1 Ca C10 O11 177.70(19) . . . . ?
O1 Ca C10 O11 17.3(3) 3_757 . . . ?
O21 Ca C10 O11 93.2(2) . . . . ?
O2 Ca C10 O11 4.9(2) 3_757 . . . ?
O101 Ca C10 O11 -87.5(2) . . . . ?
N8 Ca C10 O11 -175.9(2) . . . . ?
C1 Ca C10 O11 9.6(2) 3_757 . . . ?
Ca Ca C10 O11 165.46(17) 3_757 . . . ?
O1 Ca C10 N9 -7.09(17) . . . . ?
O1 Ca C10 N9 -167.52(17) 3_757 . . . ?
O21 Ca C10 N9 -91.61(15) . . . . ?
O11 Ca C10 N9 175.2(3) . . . . ?
O2 Ca C10 N9 -179.88(15) 3_757 . . . ?
O101 Ca C10 N9 87.71(15) . . . . ?
N8 Ca C10 N9 -0.74(13) . . . . ?
C1 Ca C10 N9 -175.18(13) 3_757 . . . ?
Ca Ca C10 N9 -19.3(3) 3_757 . . . ?
O1 Ca C10 C12 159.4(5) . . . . ?
O1 Ca C10 C12 -1.0(6) 3_757 . . . ?
O21 Ca C10 C12 74.9(5) . . . . ?
O11 Ca C10 C12 -18.3(4) . . . . ?
O2 Ca C10 C12 -13.4(5) 3_757 . . . ?
O101 Ca C10 C12 -105.8(5) . . . . ?
N8 Ca C10 C12 165.7(5) . . . . ?
C1 Ca C10 C12 -8.7(5) 3_757 . . . ?
Ca Ca C10 C12 147.1(4) 3_757 . . . ?
N9 C10 O11 Ca -5.5(3) . . . . ?
C12 C10 O11 Ca 172.46(17) . . . . ?
O1 Ca O11 C10 -3.0(3) . . . . ?
O1 Ca O11 C10 -170.69(18) 3_757 . . . ?
O21 Ca O11 C10 -86.1(2) . . . . ?
O2 Ca O11 C10 -174.9(2) 3_757 . . . ?
O101 Ca O11 C10 96.5(2) . . . . ?
N8 Ca O11 C10 3.23(19) . . . . ?
C1 Ca O11 C10 -172.77(19) 3_757 . . . ?
Ca Ca O11 C10 -79.7(6) 3_757 . . . ?
O11 C10 C12 C17 -8.1(4) . . . . ?
N9 C10 C12 C17 169.9(2) . . . . ?
Ca C10 C12 C17 5.2(6) . . . . ?
O11 C10 C12 C13 174.0(3) . . . . ?
N9 C10 C12 C13 -8.0(4) . . . . ?
Ca C10 C12 C13 -172.7(4) . . . . ?
C17 C12 C13 C14 -0.4(5) . . . . ?
C10 C12 C13 C14 177.4(3) . . . . ?
C12 C13 C14 C15 0.9(6) . . . . ?
C13 C14 C15 C16 -0.8(6) . . . . ?
C14 C15 C16 C17 0.3(6) . . . . ?
C13 C12 C17 C16 -0.1(5) . . . . ?
C10 C12 C17 C16 -178.1(3) . . . . ?
C15 C16 C17 C12 0.2(5) . . . . ?
O1 Ca O21 C22 175.4(3) . . . . ?
O1 Ca O21 C22 96.9(3) 3_757 . . . ?
O11 Ca O21 C22 -45.2(3) . . . . ?
O2 Ca O21 C22 29.7(3) 3_757 . . . ?
O101 Ca O21 C22 119.8(4) . . . . ?
N8 Ca O21 C22 -110.4(3) . . . . ?
C10 Ca O21 C22 -64.1(3) . . . . ?
C1 Ca O21 C22 76.1(3) 3_757 . . . ?
Ca Ca O21 C22 135.3(3) 3_757 . . . ?
O103 S1 O101 Ca 1.5(2) . . . . ?
O102 S1 O101 Ca -133.21(17) . . . . ?
C31 S1 O101 Ca 115.1(2) . . . . ?
O1 Ca O101 S1 74.89(19) . . . . ?
O1 Ca O101 S1 153.5(2) 3_757 . . . ?
O21 Ca O101 S1 130.4(4) . . . . ?
O11 Ca O101 S1 -64.8(2) . . . . ?
O2 Ca O101 S1 -139.68(19) 3_757 . . . ?
N8 Ca O101 S1 1.2(2) . . . . ?
C10 Ca O101 S1 -45.6(2) . . . . ?
C1 Ca O101 S1 174.30(19) 3_757 . . . ?
Ca Ca O101 S1 114.86(19) 3_757 . . . ?
O103 S1 C31 F103 178.7(2) . . . . ?
O101 S1 C31 F103 57.7(3) . . . . ?
O102 S1 C31 F103 -60.7(3) . . . . ?
O103 S1 C31 F101 58.0(3) . . . . ?
O101 S1 C31 F101 -63.0(3) . . . . ?
O102 S1 C31 F101 178.6(2) . . . . ?
O103 S1 C31 F102 -60.9(3) . . . . ?
O101 S1 C31 F102 178.2(2) . . . . ?
O102 S1 C31 F102 59.8(3) . . . . ?
